data_4082386
loop_
_publ_author_name
'Fischer, Markus'
'Burschka, Christian'
'Tacke, Reinhold'

_publ_section_title
;
 Synthesis of 4-Silacyclohexan-1-ones and (4-Silacyclohexan-1-yl)amines
 Containing the Silicon Protecting Groups MOP (4-Methoxyphenyl), DMOP
 (2,4-Dimethoxyphenyl), or TMOP (2,4,6-Trimethoxyphenyl): Versatile Si-
 and C-Functional Building Blocks for Synthesis
;
_journal_issue 4
_journal_name_full Organometallics
_journal_page_first 1020
_journal_paper_doi 10.1021/om401208y
_journal_volume 33
_journal_year 2014
_chemical_formula_moiety 'C20 H24 O4 Si'
_chemical_formula_sum 'C20 H24 O4 Si'
_chemical_formula_weight 356.48
_chemical_name_systematic
; 
 ? 
;
_space_group_IT_number 33
_symmetry_cell_setting orthorhombic
_symmetry_space_group_name_Hall 'P 2c -2n'
_symmetry_space_group_name_H-M 'P n a 21'
_atom_sites_solution_hydrogens geom
_atom_sites_solution_primary direct
_atom_sites_solution_secondary difmap
_audit_creation_method SHELXL-97
_cell_angle_alpha 90.00
_cell_angle_beta 90.00
_cell_angle_gamma 90.00
_cell_formula_units_Z 4
_cell_length_a 9.3403(19)
_cell_length_b 23.911(5)
_cell_length_c 8.7619(18)
_cell_measurement_reflns_used 5000
_cell_measurement_temperature 173(2)
_cell_measurement_theta_max 27.35
_cell_measurement_theta_min 7.05
_cell_volume 1956.8(7)
_computing_cell_refinement Stoe-IPDS
_computing_data_collection Stoe-IPDS
_computing_data_reduction Stoe-IPDS
_computing_molecular_graphics Ortep/Povray
_computing_publication_material Bruker-SHELXTL
_computing_structure_refinement 'SHELXL-97 (Sheldrick, 2008)'
_computing_structure_solution 'SHELXS-97 (Sheldrick, 2008)'
_diffrn_ambient_temperature 173(2)
_diffrn_measured_fraction_theta_full 0.981
_diffrn_measured_fraction_theta_max 0.981
_diffrn_measurement_device_type image_plate_Stoe-IPDS
_diffrn_measurement_method omega_scan
_diffrn_radiation_monochromator graphite
_diffrn_radiation_source 'fine-focus sealed tube'
_diffrn_radiation_type MoK\a
_diffrn_radiation_wavelength 0.71073
_diffrn_reflns_av_R_equivalents 0.0406
_diffrn_reflns_av_sigmaI/netI 0.0303
_diffrn_reflns_limit_h_max 12
_diffrn_reflns_limit_h_min -12
_diffrn_reflns_limit_k_max 28
_diffrn_reflns_limit_k_min -32
_diffrn_reflns_limit_l_max 11
_diffrn_reflns_limit_l_min -8
_diffrn_reflns_number 13369
_diffrn_reflns_theta_full 29.12
_diffrn_reflns_theta_max 29.12
_diffrn_reflns_theta_min 2.77
_exptl_absorpt_coefficient_mu 0.140
_exptl_absorpt_correction_type none
_exptl_crystal_colour colorless
_exptl_crystal_density_diffrn 1.210
_exptl_crystal_density_method 'not measured'
_exptl_crystal_description block
_exptl_crystal_F_000 760
_exptl_crystal_size_max .5
_exptl_crystal_size_mid .4
_exptl_crystal_size_min .3
_refine_diff_density_max 0.252
_refine_diff_density_min -0.273
_refine_diff_density_rms 0.042
_refine_ls_abs_structure_details 'Flack H D (1983), Acta Cryst. A39, 876-881'
_refine_ls_abs_structure_Flack 0.06(11)
_refine_ls_extinction_method none
_refine_ls_goodness_of_fit_ref 1.049
_refine_ls_hydrogen_treatment constr
_refine_ls_matrix_type full
_refine_ls_number_parameters 229
_refine_ls_number_reflns 4265
_refine_ls_number_restraints 1
_refine_ls_restrained_S_all 1.048
_refine_ls_R_factor_all 0.0440
_refine_ls_R_factor_gt 0.0364
_refine_ls_shift/su_max 0.001
_refine_ls_shift/su_mean 0.000
_refine_ls_structure_factor_coef Fsqd
_refine_ls_weighting_details 'calc w=1/[\s^2^(Fo^2^)+(0.0514P)^2^+0.3592P] where P=(Fo^2^+2Fc^2^)/3'
_refine_ls_weighting_scheme calc
_refine_ls_wR_factor_gt 0.0901
_refine_ls_wR_factor_ref 0.0950
_reflns_number_gt 3744
_reflns_number_total 4265
_reflns_threshold_expression >2sigma(I)
_cod_data_source_file om401208y_si_002.cif
_cod_data_source_block fis23b_6
_cod_original_sg_symbol_H-M Pna21
_cod_database_code 4082386

loop_
_symmetry_equiv_pos_as_xyz
'x, y, z'
'-x, -y, z+1/2'
'x+1/2, -y+1/2, z'
'-x+1/2, y+1/2, z+1/2'

loop_
_atom_site_label
_atom_site_type_symbol
_atom_site_fract_x
_atom_site_fract_y
_atom_site_fract_z
_atom_site_U_iso_or_equiv
_atom_site_adp_type
_atom_site_occupancy
_atom_site_symmetry_multiplicity
_atom_site_calc_flag
_atom_site_refinement_flags
C1 C 0.13227(17) 0.66680(7) 0.9605(3) 0.0299(4) Uani 1 1 d .
H1A H 0.1196 0.6789 0.8533 0.036 Uiso 1 1 calc R
H1B H 0.0425 0.6486 0.9941 0.036 Uiso 1 1 calc R
C2 C 0.1620(2) 0.71833(8) 1.0618(3) 0.0381(4) Uani 1 1 d .
H2A H 0.2472 0.7381 1.0220 0.046 Uiso 1 1 calc R
H2B H 0.0796 0.7442 1.0548 0.046 Uiso 1 1 calc R
C3 C 0.1871(2) 0.70384(9) 1.2277(3) 0.0381(4) Uani 1 1 d .
C4 C 0.3161(2) 0.66784(9) 1.2643(3) 0.0397(5) Uani 1 1 d .
H4A H 0.3200 0.6618 1.3760 0.048 Uiso 1 1 calc R
H4B H 0.4039 0.6883 1.2343 0.048 Uiso 1 1 calc R
C5 C 0.3159(2) 0.61043(8) 1.1843(2) 0.0323(4) Uani 1 1 d .
H5A H 0.2404 0.5868 1.2304 0.039 Uiso 1 1 calc R
H5B H 0.4091 0.5919 1.2025 0.039 Uiso 1 1 calc R
C6 C 0.24003(16) 0.54485(7) 0.8861(2) 0.0234(3) Uani 1 1 d .
C7 C 0.31694(16) 0.49686(7) 0.9282(2) 0.0235(3) Uani 1 1 d .
C8 C 0.28984(16) 0.44394(7) 0.8657(2) 0.0261(3) Uani 1 1 d .
H8 H 0.3434 0.4122 0.8970 0.031 Uiso 1 1 calc R
C9 C 0.18246(17) 0.43928(8) 0.7567(2) 0.0287(4) Uani 1 1 d .
C10 C 0.10763(18) 0.48602(8) 0.7046(2) 0.0330(4) Uani 1 1 d .
H10 H 0.0368 0.4825 0.6274 0.040 Uiso 1 1 calc R
C11 C 0.13921(17) 0.53783(8) 0.7685(2) 0.0279(4) Uani 1 1 d .
C12 C 0.5164(2) 0.46078(9) 1.0693(3) 0.0433(5) Uani 1 1 d .
H12A H 0.4633 0.4314 1.1228 0.065 Uiso 1 1 calc R
H12B H 0.5940 0.4745 1.1347 0.065 Uiso 1 1 calc R
H12C H 0.5569 0.4456 0.9748 0.065 Uiso 1 1 calc R
C13 C 0.2071(2) 0.33963(9) 0.7497(3) 0.0419(5) Uani 1 1 d .
H13A H 0.3098 0.3405 0.7271 0.063 Uiso 1 1 calc R
H13B H 0.1636 0.3070 0.7003 0.063 Uiso 1 1 calc R
H13C H 0.1930 0.3372 0.8603 0.063 Uiso 1 1 calc R
C14 C -0.0084(4) 0.58438(14) 0.5857(4) 0.0895(14) Uani 1 1 d .
H14A H 0.0452 0.5662 0.5034 0.134 Uiso 1 1 calc R
H14B H -0.0341 0.6225 0.5546 0.134 Uiso 1 1 calc R
H14C H -0.0958 0.5630 0.6069 0.134 Uiso 1 1 calc R
C15 C 0.44708(18) 0.64454(8) 0.8722(2) 0.0286(4) Uani 1 1 d .
C16 C 0.58574(19) 0.62720(10) 0.9128(3) 0.0394(5) Uani 1 1 d .
H16 H 0.5979 0.6017 0.9951 0.047 Uiso 1 1 calc R
C17 C 0.7057(2) 0.64672(12) 0.8345(3) 0.0523(7) Uani 1 1 d .
H17 H 0.7985 0.6344 0.8632 0.063 Uiso 1 1 calc R
C18 C 0.6899(2) 0.68392(11) 0.7154(3) 0.0540(7) Uani 1 1 d .
H18 H 0.7719 0.6973 0.6627 0.065 Uiso 1 1 calc R
C19 C 0.5542(3) 0.70195(10) 0.6724(3) 0.0507(6) Uani 1 1 d .
H19 H 0.5431 0.7275 0.5903 0.061 Uiso 1 1 calc R
C20 C 0.4341(2) 0.68211(9) 0.7511(3) 0.0394(5) Uani 1 1 d .
H20 H 0.3415 0.6945 0.7214 0.047 Uiso 1 1 calc R
O1 O 0.42243(14) 0.50560(6) 1.03369(18) 0.0350(3) Uani 1 1 d .
O2 O 0.14144(15) 0.38942(6) 0.6935(2) 0.0410(4) Uani 1 1 d .
O3 O 0.07743(16) 0.58654(6) 0.7190(2) 0.0466(4) Uani 1 1 d .
O4 O 0.10890(19) 0.72157(8) 1.3277(2) 0.0557(5) Uani 1 1 d .
Si Si 0.28402(4) 0.615105(17) 0.97187(6) 0.02242(10) Uani 1 1 d .

loop_
_atom_site_aniso_label
_atom_site_aniso_U_11
_atom_site_aniso_U_22
_atom_site_aniso_U_33
_atom_site_aniso_U_23
_atom_site_aniso_U_13
_atom_site_aniso_U_12
C1 0.0314(7) 0.0252(8) 0.0331(10) -0.0042(8) -0.0006(7) 0.0027(6)
C2 0.0455(10) 0.0250(9) 0.0439(13) -0.0088(9) 0.0016(9) 0.0037(7)
C3 0.0440(9) 0.0307(10) 0.0396(12) -0.0131(9) 0.0055(8) -0.0061(7)
C4 0.0505(11) 0.0407(12) 0.0280(10) -0.0096(9) -0.0032(8) -0.0030(8)
C5 0.0433(9) 0.0314(10) 0.0222(9) -0.0029(8) -0.0032(7) -0.0010(7)
C6 0.0266(7) 0.0226(8) 0.0209(8) -0.0019(6) 0.0010(6) -0.0013(5)
C7 0.0265(7) 0.0228(8) 0.0213(8) 0.0000(6) -0.0016(5) -0.0027(5)
C8 0.0294(7) 0.0205(8) 0.0282(9) -0.0009(7) 0.0005(7) -0.0012(6)
C9 0.0273(7) 0.0276(9) 0.0313(10) -0.0087(8) 0.0016(6) -0.0038(6)
C10 0.0278(7) 0.0369(10) 0.0344(10) -0.0118(9) -0.0085(7) 0.0017(6)
C11 0.0285(7) 0.0277(9) 0.0275(9) -0.0057(7) -0.0048(6) 0.0035(6)
C12 0.0504(11) 0.0403(12) 0.0394(12) -0.0055(10) -0.0213(9) 0.0146(9)
C13 0.0449(10) 0.0255(10) 0.0552(15) -0.0138(10) 0.0030(9) -0.0014(8)
C14 0.128(3) 0.068(2) 0.073(2) -0.0305(17) -0.071(2) 0.054(2)
C15 0.0317(7) 0.0249(9) 0.0291(9) -0.0066(7) 0.0030(7) -0.0053(6)
C16 0.0277(8) 0.0504(12) 0.0401(11) -0.0071(10) -0.0014(7) -0.0071(7)
C17 0.0318(9) 0.0694(18) 0.0558(16) -0.0144(13) 0.0040(9) -0.0135(9)
C18 0.0506(11) 0.0532(14) 0.0580(17) -0.0168(13) 0.0232(11) -0.0263(10)
C19 0.0684(14) 0.0357(12) 0.0481(15) 0.0027(10) 0.0220(11) -0.0100(10)
C20 0.0479(10) 0.0299(10) 0.0404(12) 0.0018(9) 0.0108(9) -0.0013(8)
O1 0.0411(7) 0.0262(7) 0.0378(8) -0.0040(6) -0.0180(6) 0.0044(5)
O2 0.0412(7) 0.0295(7) 0.0521(10) -0.0176(7) -0.0083(7) -0.0017(5)
O3 0.0607(9) 0.0364(8) 0.0427(9) -0.0120(7) -0.0290(8) 0.0201(6)
O4 0.0605(9) 0.0584(12) 0.0483(11) -0.0224(9) 0.0147(8) 0.0037(8)
Si 0.02564(17) 0.02057(19) 0.0210(2) -0.0017(2) -0.00090(18) -0.00056(15)

loop_
_atom_type_symbol
_atom_type_description
_atom_type_scat_dispersion_real
_atom_type_scat_dispersion_imag
_atom_type_scat_source
C C 0.0033 0.0016 'International Tables Vol C Tables 4.2.6.8 and 6.1.1.4'
H H 0.0000 0.0000 'International Tables Vol C Tables 4.2.6.8 and 6.1.1.4'
O O 0.0106 0.0060 'International Tables Vol C Tables 4.2.6.8 and 6.1.1.4'
Si Si 0.0817 0.0704 'International Tables Vol C Tables 4.2.6.8 and 6.1.1.4'

loop_
_geom_angle_atom_site_label_1
_geom_angle_atom_site_label_2
_geom_angle_atom_site_label_3
_geom_angle
C2 C1 Si 110.98(13)
C3 C2 C1 113.43(17)
O4 C3 C2 121.2(2)
O4 C3 C4 121.5(2)
C2 C3 C4 117.21(18)
C3 C4 C5 114.11(17)
C4 C5 Si 113.32(14)
C7 C6 C11 115.98(15)
C7 C6 Si 120.81(12)
C11 C6 Si 122.98(13)
O1 C7 C8 122.15(15)
O1 C7 C6 114.95(15)
C8 C7 C6 122.89(15)
C9 C8 C7 118.11(16)
O2 C9 C8 123.33(17)
O2 C9 C10 115.18(16)
C8 C9 C10 121.48(17)
C11 C10 C9 118.42(16)
O3 C11 C10 122.71(16)
O3 C11 C6 114.37(16)
C10 C11 C6 122.89(16)
C20 C15 C16 117.57(18)
C20 C15 Si 121.37(14)
C16 C15 Si 120.99(16)
C17 C16 C15 121.1(2)
C18 C17 C16 120.2(2)
C17 C18 C19 120.2(2)
C18 C19 C20 119.5(2)
C15 C20 C19 121.5(2)
C7 O1 C12 118.60(15)
C9 O2 C13 117.84(17)
C11 O3 C14 117.92(18)
C1 Si C6 113.56(8)
C1 Si C5 102.10(9)
C6 Si C5 111.99(8)
C1 Si C15 109.71(9)
C6 Si C15 108.84(8)
C5 Si C15 110.51(9)

loop_
_geom_bond_atom_site_label_1
_geom_bond_atom_site_label_2
_geom_bond_distance
C1 C2 1.544(3)
C1 Si 1.8834(16)
C2 C3 1.512(3)
C3 O4 1.217(3)
C3 C4 1.515(3)
C4 C5 1.541(3)
C5 Si 1.888(2)
C6 C7 1.403(2)
C6 C11 1.406(2)
C6 Si 1.8857(18)
C7 O1 1.367(2)
C7 C8 1.402(2)
C8 C9 1.390(3)
C9 O2 1.369(2)
C9 C10 1.395(3)
C10 C11 1.391(3)
C11 O3 1.370(2)
C12 O1 1.420(2)
C13 O2 1.427(3)
C14 O3 1.418(3)
C15 C20 1.395(3)
C15 C16 1.406(3)
C15 Si 1.8916(18)
C16 C17 1.395(3)
C17 C18 1.379(4)
C18 C19 1.391(4)
C19 C20 1.400(3)

loop_
_geom_torsion_atom_site_label_1
_geom_torsion_atom_site_label_2
_geom_torsion_atom_site_label_3
_geom_torsion_atom_site_label_4
_geom_torsion
Si C1 C2 C3 -57.5(2)
C1 C2 C3 O4 -118.8(2)
C1 C2 C3 C4 63.0(2)
O4 C3 C4 C5 123.0(2)
C2 C3 C4 C5 -58.8(2)
C3 C4 C5 Si 50.8(2)
C11 C6 C7 O1 174.83(16)
Si C6 C7 O1 0.2(2)
C11 C6 C7 C8 -4.2(3)
Si C6 C7 C8 -178.87(13)
O1 C7 C8 C9 -178.61(17)
C6 C7 C8 C9 0.4(3)
C7 C8 C9 O2 -176.49(17)
C7 C8 C9 C10 3.0(3)
O2 C9 C10 C11 177.28(18)
C8 C9 C10 C11 -2.3(3)
C9 C10 C11 O3 176.19(19)
C9 C10 C11 C6 -2.0(3)
C7 C6 C11 O3 -173.24(16)
Si C6 C11 O3 1.3(2)
C7 C6 C11 C10 5.0(3)
Si C6 C11 C10 179.55(15)
C20 C15 C16 C17 -0.2(3)
Si C15 C16 C17 176.78(18)
C15 C16 C17 C18 0.4(4)
C16 C17 C18 C19 -0.3(4)
C17 C18 C19 C20 0.1(4)
C16 C15 C20 C19 0.0(3)
Si C15 C20 C19 -176.96(18)
C18 C19 C20 C15 0.0(4)
C8 C7 O1 C12 6.4(3)
C6 C7 O1 C12 -172.64(18)
C8 C9 O2 C13 3.8(3)
C10 C9 O2 C13 -175.76(18)
C10 C11 O3 C14 -7.8(4)
C6 C11 O3 C14 170.5(3)
C2 C1 Si C6 167.72(14)
C2 C1 Si C5 46.97(16)
C2 C1 Si C15 -70.26(17)
C7 C6 Si C1 -158.26(14)
C11 C6 Si C1 27.50(18)
C7 C6 Si C5 -43.25(16)
C11 C6 Si C5 142.51(15)
C7 C6 Si C15 79.23(15)
C11 C6 Si C15 -95.01(16)
C4 C5 Si C1 -44.33(15)
C4 C5 Si C6 -166.15(13)
C4 C5 Si C15 72.32(16)
C20 C15 Si C1 -28.87(19)
C16 C15 Si C1 154.22(16)
C20 C15 Si C6 95.93(17)
C16 C15 Si C6 -80.97(17)
C20 C15 Si C5 -140.70(17)
C16 C15 Si C5 42.39(18)
